data_7046232
loop_
_publ_author_name
'Nakanishi, Yusuke'
'Ishida, Yutaka'
'Kawaguchi, Hiroyuki'

_publ_section_title
;
 An anionic \h<sup>2</sup>-naphthalene complex of titanium supported by a
 tripodal [O<sub>3</sub>C] ligand and its reactions with dinitrogen,
 anthracene and THF.
;
_journal_issue 20
_journal_name_full 'Dalton transactions (Cambridge, England : 2003)'
_journal_page_first 6903
_journal_page_last 6907
_journal_paper_doi 10.1039/c8dt01161c
_journal_volume 47
_journal_year 2018
_chemical_formula_moiety 'C61 H84 K O5 Ti, C18 H36 K N2 O6'
_chemical_formula_sum 'C79 H120 K2 N2 O11 Ti'
_chemical_formula_weight 1399.86
_chemical_properties_physical Air-sensitive,Moisture-sensitive
_space_group_crystal_system monoclinic
_space_group_IT_number 15
_space_group_name_Hall '-C 2yc'
_space_group_name_H-M_alt 'C 1 2/c 1'
_symmetry_space_group_name_Hall '-C 2yc'
_symmetry_space_group_name_H-M 'C 1 2/c 1'
_atom_sites_solution_hydrogens mixed
_atom_sites_solution_primary dual
_audit_creation_date 2018-03-14
_audit_creation_method
;
Olex2 1.2
(compiled 2017.08.10 svn.r3458 for OlexSys, GUI svn.r5381)
;
_audit_update_record
;
2018-03-14 deposited with the CCDC.
2018-04-23 downloaded from the CCDC.
;
_cell_angle_alpha 90
_cell_angle_beta 91.773(2)
_cell_angle_gamma 90
_cell_formula_units_Z 8
_cell_length_a 22.0849(6)
_cell_length_b 14.9807(4)
_cell_length_c 47.3336(12)
_cell_measurement_reflns_used 20296
_cell_measurement_temperature 123(2)
_cell_measurement_theta_max 28.2120
_cell_measurement_theta_min 2.6230
_cell_volume 15652.7(7)
_computing_cell_refinement 'CrysAlisPro 1.171.38.46 (Rigaku OD, 2015)'
_computing_data_collection 'CrysAlisPro 1.171.38.46 (Rigaku OD, 2015)'
_computing_data_reduction 'CrysAlisPro 1.171.38.46 (Rigaku OD, 2015)'
_computing_molecular_graphics 'Olex2 (Dolomanov et al., 2009)'
_computing_publication_material 'Olex2 (Dolomanov et al., 2009)'
_computing_structure_refinement 'ShelXL (Sheldrick, 2015)'
_computing_structure_solution 'ShelXT (Sheldrick, 2015)'
_diffrn_ambient_temperature 123(2)
_diffrn_detector 'CCD plate'
_diffrn_detector_area_resol_mean 28.5714
_diffrn_measured_fraction_theta_full 0.998
_diffrn_measured_fraction_theta_max 0.997
_diffrn_measurement_details
;
List of Runs (angles in degrees, time in seconds):

  # Type    Start    End  Width  t~exp~   \w     \q     \k     \f   Frames
#--------------------------------------------------------------------------
  1  \w   -120.00  60.00   0.50    4.00    --  -30.00  45.00   0.00  360
  2  \w   -120.00  60.00   0.50    4.00    --  -30.00  45.00  90.00  360
  3  \w   -120.00  60.00   0.50    4.00    --  -30.00  45.00 180.00  360
;
_diffrn_measurement_device 'abstract diffractometer'
_diffrn_measurement_device_type 'dtrek-CrysAlisPro-abstract goniometer imported rigaku-d*trek images'
_diffrn_measurement_method '\w scans'
_diffrn_measurement_specimen_support 'MiTeGen MicroLoops'
_diffrn_orient_matrix_type 'CrysAlisPro convention (1999,Acta A55,543-557)'
_diffrn_orient_matrix_UB_11 0.0085865000
_diffrn_orient_matrix_UB_12 -0.0453241000
_diffrn_orient_matrix_UB_13 -0.0015247000
_diffrn_orient_matrix_UB_21 -0.0015785000
_diffrn_orient_matrix_UB_22 0.0047574000
_diffrn_orient_matrix_UB_23 -0.0149145000
_diffrn_orient_matrix_UB_31 0.0309206000
_diffrn_orient_matrix_UB_32 0.0128534000
_diffrn_orient_matrix_UB_33 0.0001437000
_diffrn_radiation_detector CCD
_diffrn_radiation_monochromator graphite
_diffrn_radiation_probe x-ray
_diffrn_radiation_type MoK\a
_diffrn_radiation_wavelength 0.71073
_diffrn_reflns_av_R_equivalents 0.1202
_diffrn_reflns_av_unetI/netI 0.1319
_diffrn_reflns_Laue_measured_fraction_full 0.998
_diffrn_reflns_Laue_measured_fraction_max 0.997
_diffrn_reflns_limit_h_max 28
_diffrn_reflns_limit_h_min -28
_diffrn_reflns_limit_k_max 19
_diffrn_reflns_limit_k_min -19
_diffrn_reflns_limit_l_max 58
_diffrn_reflns_limit_l_min -61
_diffrn_reflns_number 65516
_diffrn_reflns_point_group_measured_fraction_full 0.998
_diffrn_reflns_point_group_measured_fraction_max 0.997
_diffrn_reflns_theta_full 25.242
_diffrn_reflns_theta_max 27.560
_diffrn_reflns_theta_min 2.719
_diffrn_source 'fine-focus sealed X-ray tube'
_diffrn_source_current 24.0
_diffrn_source_power 1.2
_diffrn_source_type 'Enhance (Mo) X-ray Source'
_diffrn_source_voltage 50.0
_exptl_absorpt_coefficient_mu 0.273
_exptl_absorpt_correction_T_max 1.00000
_exptl_absorpt_correction_T_min 0.95373
_exptl_absorpt_correction_type multi-scan
_exptl_absorpt_process_details
;
CrysAlisPro 1.171.38.46 (Rigaku Oxford Diffraction, 2015)
Empirical absorption correction using spherical harmonics,
 implemented in SCALE3 ABSPACK scaling algorithm.
;
_exptl_crystal_colour 'dark brown'
_exptl_crystal_colour_modifier dark
_exptl_crystal_colour_primary brown
_exptl_crystal_density_diffrn 1.188
_exptl_crystal_description plate
_exptl_crystal_F_000 6048
_exptl_crystal_recrystallization_method 'Re-crystallisation from solvent'
_exptl_crystal_size_max 0.17
_exptl_crystal_size_mid 0.14
_exptl_crystal_size_min 0.04
_refine_diff_density_max 0.474
_refine_diff_density_min -0.418
_refine_diff_density_rms 0.076
_refine_ls_extinction_method none
_refine_ls_goodness_of_fit_ref 1.021
_refine_ls_hydrogen_treatment mixed
_refine_ls_matrix_type full
_refine_ls_number_parameters 982
_refine_ls_number_reflns 18054
_refine_ls_number_restraints 447
_refine_ls_restrained_S_all 1.023
_refine_ls_R_factor_all 0.1518
_refine_ls_R_factor_gt 0.0766
_refine_ls_shift/su_max 0.002
_refine_ls_shift/su_mean 0.000
_refine_ls_structure_factor_coef Fsqd
_refine_ls_weighting_details 'w=1/[\s^2^(Fo^2^)+(0.0381P)^2^+30.3547P] where P=(Fo^2^+2Fc^2^)/3'
_refine_ls_weighting_scheme calc
_refine_ls_wR_factor_gt 0.1275
_refine_ls_wR_factor_ref 0.1535
_reflns_Friedel_coverage 0.000
_reflns_number_gt 10317
_reflns_number_total 18054
_reflns_threshold_expression 'I > 2\s(I)'
_cod_data_source_file c8dt01161c2.cif
_cod_data_source_block O3CTiC10H8_222crypt
_cod_depositor_comments 'Adding full bibliography for 7046232--7046237.cif.'
_cod_database_code 7046232
_shelx_shelxl_version_number 2014/7
_shelx_space_group_comment
;
The symmetry employed for this shelxl refinement is uniquely defined
by the following loop, which should always be used as a source of
symmetry information in preference to the above space-group names.
They are only intended as comments.
;
_reflns_odcompleteness_completeness 99.54
_reflns_odcompleteness_iscentric 1
_reflns_odcompleteness_theta 27.50
_olex2_submission_special_instructions 'No special instructions were received'
_oxdiff_exptl_absorpt_empirical_details
;
Empirical correction (ABSPACK) includes:
- Absorption correction using spherical harmonics
- Frame scaling
- Detector area scaling
;
_oxdiff_exptl_absorpt_empirical_full_max 1.183
_oxdiff_exptl_absorpt_empirical_full_min 0.894

loop_
_space_group_symop_operation_xyz
'x, y, z'
'-x, y, -z+1/2'
'x+1/2, y+1/2, z'
'-x+1/2, y+1/2, -z+1/2'
'-x, -y, -z'
'x, -y, z-1/2'
'-x+1/2, -y+1/2, -z'
'x+1/2, -y+1/2, z-1/2'

loop_
_atom_site_label
_atom_site_type_symbol
_atom_site_fract_x
_atom_site_fract_y
_atom_site_fract_z
_atom_site_U_iso_or_equiv
_atom_site_adp_type
_atom_site_occupancy
_atom_site_site_symmetry_order
_atom_site_calc_flag
_atom_site_refinement_flags_posn
_atom_site_refinement_flags_adp
_atom_site_refinement_flags_occupancy
_atom_site_disorder_assembly
_atom_site_disorder_group
Ti1 Ti 0.60983(3) 0.82071(4) 0.63576(2) 0.01446(14) Uani 1 1 d . . . . .
O1 O 0.61649(10) 0.74938(14) 0.66938(4) 0.0173(5) Uani 1 1 d . . . . .
O2 O 0.65161(10) 0.79272(14) 0.60030(4) 0.0191(5) Uani 1 1 d . . . . .
O3 O 0.53603(10) 0.87897(14) 0.61848(4) 0.0178(5) Uani 1 1 d . . . . .
C1 C 0.55763(14) 0.70033(19) 0.62206(6) 0.0130(7) Uani 1 1 d . . . . .
C2 C 0.58171(14) 0.6755(2) 0.67282(7) 0.0151(7) Uani 1 1 d . . . . .
C3 C 0.54894(14) 0.6450(2) 0.64876(6) 0.0150(7) Uani 1 1 d . . . . .
C4 C 0.51070(14) 0.5719(2) 0.65180(7) 0.0164(7) Uani 1 1 d . . . . .
H4 H 0.4874 0.5529 0.6362 0.020 Uiso 1 1 calc R . . . .
C5 C 0.50594(14) 0.5261(2) 0.67727(7) 0.0159(7) Uani 1 1 d . . . . .
C6 C 0.53983(14) 0.5581(2) 0.70042(7) 0.0170(7) Uani 1 1 d . . . . .
H6 H 0.5368 0.5286 0.7176 0.020 Uiso 1 1 calc R . . . .
C7 C 0.57813(14) 0.6322(2) 0.69918(6) 0.0145(7) Uani 1 1 d . . . . .
C8 C 0.61354(14) 0.6666(2) 0.72521(6) 0.0175(7) Uani 1 1 d . . . . .
C9 C 0.59521(16) 0.7637(2) 0.73162(7) 0.0243(8) Uani 1 1 d . . . . .
H9A H 0.6022 0.8004 0.7154 0.036 Uiso 1 1 calc GR . . . .
H9B H 0.6190 0.7854 0.7475 0.036 Uiso 1 1 calc GR . . . .
H9C H 0.5530 0.7657 0.7359 0.036 Uiso 1 1 calc GR . . . .
C10 C 0.68220(14) 0.6626(2) 0.72039(7) 0.0244(8) Uani 1 1 d . . . . .
H10A H 0.6937 0.6021 0.7166 0.037 Uiso 1 1 calc GR . . . .
H10B H 0.7039 0.6835 0.7370 0.037 Uiso 1 1 calc GR . . . .
H10C H 0.6917 0.6996 0.7046 0.037 Uiso 1 1 calc GR . . . .
C11 C 0.60179(15) 0.6114(2) 0.75200(7) 0.0231(8) Uani 1 1 d . . . . .
H11A H 0.5593 0.6126 0.7558 0.035 Uiso 1 1 calc GR . . . .
H11B H 0.6243 0.6364 0.7678 0.035 Uiso 1 1 calc GR . . . .
H11C H 0.6144 0.5508 0.7491 0.035 Uiso 1 1 calc GR . . . .
C12 C 0.46182(15) 0.4466(2) 0.67891(7) 0.0206(8) Uani 1 1 d . . . . .
C13 C 0.39620(15) 0.4802(2) 0.67494(7) 0.0253(8) Uani 1 1 d . . . . .
H13A H 0.3871 0.5205 0.6900 0.038 Uiso 1 1 calc GR . . . .
H13B H 0.3689 0.4304 0.6752 0.038 Uiso 1 1 calc GR . . . .
H13C H 0.3917 0.5107 0.6572 0.038 Uiso 1 1 calc GR . . . .
C14 C 0.47501(17) 0.3797(2) 0.65524(8) 0.0312(9) Uani 1 1 d . . . . .
H14A H 0.4696 0.4084 0.6372 0.047 Uiso 1 1 calc GR . . . .
H14B H 0.4476 0.3300 0.6563 0.047 Uiso 1 1 calc GR . . . .
H14C H 0.5160 0.3587 0.6574 0.047 Uiso 1 1 calc GR . . . .
C15 C 0.46776(17) 0.3972(2) 0.70720(7) 0.0292(9) Uani 1 1 d . . . . .
H15A H 0.5085 0.3758 0.7099 0.044 Uiso 1 1 calc GR . . . .
H15B H 0.4403 0.3475 0.7071 0.044 Uiso 1 1 calc GR . . . .
H15C H 0.4582 0.4372 0.7223 0.044 Uiso 1 1 calc GR . . . .
C16 C 0.49006(14) 0.8269(2) 0.60788(6) 0.0167(7) Uani 1 1 d . . . . .
C17 C 0.49918(14) 0.7334(2) 0.60805(6) 0.0137(7) Uani 1 1 d . . . . .
C18 C 0.45524(15) 0.6778(2) 0.59602(6) 0.0179(7) Uani 1 1 d . . . . .
H18 H 0.4628 0.6167 0.5953 0.021 Uiso 1 1 calc R . . . .
C19 C 0.40000(15) 0.7100(2) 0.58491(7) 0.0190(7) Uani 1 1 d . . . . .
C20 C 0.39182(15) 0.8020(2) 0.58571(7) 0.0210(8) Uani 1 1 d . . . . .
H20 H 0.3554 0.8250 0.5785 0.025 Uiso 1 1 calc R . . . .
C21 C 0.43468(15) 0.8621(2) 0.59668(6) 0.0184(7) Uani 1 1 d . . . . .
C22 C 0.42151(15) 0.9629(2) 0.59752(7) 0.0227(8) Uani 1 1 d . . . . .
C23 C 0.42300(17) 0.9949(2) 0.62844(7) 0.0298(9) Uani 1 1 d . . . . .
H23A H 0.3910 0.9665 0.6384 0.045 Uiso 1 1 calc GR . . . .
H23B H 0.4176 1.0585 0.6289 0.045 Uiso 1 1 calc GR . . . .
H23C H 0.4613 0.9798 0.6373 0.045 Uiso 1 1 calc GR . . . .
C24 C 0.46790(17) 1.0163(2) 0.58106(8) 0.0327(9) Uani 1 1 d . . . . .
H24A H 0.5069 1.0117 0.5904 0.049 Uiso 1 1 calc GR . . . .
H24B H 0.4558 1.0778 0.5802 0.049 Uiso 1 1 calc GR . . . .
H24C H 0.4701 0.9928 0.5623 0.049 Uiso 1 1 calc GR . . . .
C25 C 0.35852(17) 0.9859(3) 0.58467(8) 0.0362(10) Uani 1 1 d . . . . .
H25A H 0.3565 0.9683 0.5652 0.054 Uiso 1 1 calc GR . . . .
H25B H 0.3518 1.0490 0.5860 0.054 Uiso 1 1 calc GR . . . .
H25C H 0.3280 0.9547 0.5948 0.054 Uiso 1 1 calc GR . . . .
C26 C 0.35276(15) 0.6452(2) 0.57236(7) 0.0224(8) Uani 1 1 d . . . . .
C27 C 0.3748(2) 0.6086(3) 0.54423(8) 0.0505(13) Uani 1 1 d . . . . .
H27A H 0.3787 0.6567 0.5310 0.076 Uiso 1 1 calc GR . . . .
H27B H 0.3460 0.5660 0.5368 0.076 Uiso 1 1 calc GR . . . .
H27C H 0.4134 0.5801 0.5473 0.076 Uiso 1 1 calc GR . . . .
C28 C 0.34319(17) 0.5663(2) 0.59228(8) 0.0340(9) Uani 1 1 d . . . . .
H28A H 0.3810 0.5358 0.5956 0.051 Uiso 1 1 calc GR . . . .
H28B H 0.3142 0.5258 0.5838 0.051 Uiso 1 1 calc GR . . . .
H28C H 0.3284 0.5877 0.6099 0.051 Uiso 1 1 calc GR . . . .
C29 C 0.29098(17) 0.6896(3) 0.56728(9) 0.0420(11) Uani 1 1 d . . . . .
H29A H 0.2768 0.7127 0.5848 0.063 Uiso 1 1 calc GR . . . .
H29B H 0.2626 0.6464 0.5599 0.063 Uiso 1 1 calc GR . . . .
H29C H 0.2947 0.7375 0.5540 0.063 Uiso 1 1 calc GR . . . .
C30 C 0.64470(15) 0.7082(2) 0.58985(6) 0.0178(7) Uani 1 1 d . . . . .
C31 C 0.59764(14) 0.6557(2) 0.60073(6) 0.0162(7) Uani 1 1 d . . . . .
C32 C 0.59068(15) 0.5686(2) 0.59083(7) 0.0192(7) Uani 1 1 d . . . . .
H32 H 0.5599 0.5335 0.5980 0.023 Uiso 1 1 calc R . . . .
C33 C 0.62786(17) 0.5320(2) 0.57072(7) 0.0242(8) Uani 1 1 d . . . . .
C34 C 0.67423(17) 0.5867(2) 0.56067(7) 0.0259(8) Uani 1 1 d . . . . .
H34 H 0.6996 0.5633 0.5472 0.031 Uiso 1 1 calc R . . . .
C35 C 0.68432(15) 0.6739(2) 0.56977(7) 0.0210(8) Uani 1 1 d . . . . .
C36 C 0.73854(16) 0.7285(2) 0.55949(7) 0.0257(8) Uani 1 1 d . . . . .
C37 C 0.71808(17) 0.8201(2) 0.54742(8) 0.0327(9) Uani 1 1 d . . . . .
H37A H 0.6850 0.8116 0.5340 0.049 Uiso 1 1 calc GR . . . .
H37B H 0.7513 0.8478 0.5382 0.049 Uiso 1 1 calc GR . . . .
H37C H 0.7053 0.8576 0.5625 0.049 Uiso 1 1 calc GR . . . .
C38 C 0.78355(17) 0.7446(3) 0.58429(8) 0.0327(9) Uani 1 1 d . . . . .
H38A H 0.7635 0.7752 0.5992 0.049 Uiso 1 1 calc GR . . . .
H38B H 0.8167 0.7803 0.5780 0.049 Uiso 1 1 calc GR . . . .
H38C H 0.7987 0.6884 0.5912 0.049 Uiso 1 1 calc GR . . . .
C39 C 0.77213(18) 0.6799(3) 0.53588(8) 0.0380(10) Uani 1 1 d . . . . .
H39A H 0.7875 0.6240 0.5429 0.057 Uiso 1 1 calc GR . . . .
H39B H 0.8051 0.7163 0.5299 0.057 Uiso 1 1 calc GR . . . .
H39C H 0.7446 0.6692 0.5201 0.057 Uiso 1 1 calc GR . . . .
C40 C 0.6204(2) 0.4362(2) 0.55921(8) 0.0369(10) Uani 1 1 d . U . . .
C41 C 0.6797(2) 0.3827(3) 0.56482(10) 0.0584(13) Uani 1 1 d . U . . .
H41A H 0.7125 0.4115 0.5555 0.088 Uiso 1 1 calc GR . . . .
H41B H 0.6748 0.3231 0.5576 0.088 Uiso 1 1 calc GR . . . .
H41C H 0.6886 0.3803 0.5848 0.088 Uiso 1 1 calc GR . . . .
C42 C 0.5701(2) 0.3855(3) 0.57318(9) 0.0443(11) Uani 1 1 d . U . . .
H42A H 0.5784 0.3824 0.5932 0.066 Uiso 1 1 calc GR . . . .
H42B H 0.5676 0.3262 0.5655 0.066 Uiso 1 1 calc GR . . . .
H42C H 0.5323 0.4159 0.5697 0.066 Uiso 1 1 calc GR . . . .
C43 C 0.6065(3) 0.4393(3) 0.52758(9) 0.0727(16) Uani 1 1 d . U . . .
H43A H 0.5685 0.4691 0.5241 0.109 Uiso 1 1 calc GR . . . .
H43B H 0.6042 0.3796 0.5203 0.109 Uiso 1 1 calc GR . . . .
H43C H 0.6381 0.4713 0.5184 0.109 Uiso 1 1 calc GR . . . .
C44 C 0.63124(16) 0.9439(2) 0.66043(7) 0.0211(8) Uani 1 1 d . . . . .
C45 C 0.68787(16) 0.9071(2) 0.64985(8) 0.0238(8) Uani 1 1 d . . . . .
C46 C 0.71068(18) 0.9492(2) 0.62553(8) 0.0309(9) Uani 1 1 d . . . . .
C47 C 0.68262(18) 1.0181(3) 0.61173(8) 0.0327(10) Uani 1 1 d . . . . .
C48 C 0.63097(16) 1.0625(2) 0.62365(7) 0.0256(8) Uani 1 1 d . . . . .
C49 C 0.60880(15) 1.0280(2) 0.64960(7) 0.0214(8) Uani 1 1 d . . . . .
C50 C 0.56460(16) 1.0774(2) 0.66308(8) 0.0311(9) Uani 1 1 d . U . . .
H50 H 0.5522 1.0586 0.6807 0.037 Uiso 1 1 calc R . . . .
C51 C 0.53868(18) 1.1526(2) 0.65136(10) 0.0394(10) Uani 1 1 d . U . . .
H51 H 0.5086 1.1828 0.6608 0.047 Uiso 1 1 calc R . . . .
C52 C 0.55713(18) 1.1833(3) 0.62558(9) 0.0411(10) Uani 1 1 d . U . . .
H52 H 0.5387 1.2331 0.6173 0.049 Uiso 1 1 calc R . . . .
C53 C 0.60395(19) 1.1388(2) 0.61202(9) 0.0370(10) Uani 1 1 d . U . . .
H53 H 0.6173 1.1607 0.5949 0.044 Uiso 1 1 calc R . . . .
K1 K 0.59166(4) 0.91344(6) 0.56836(2) 0.0407(3) Uani 1 1 d . . . . .
O4 O 0.6370(10) 1.0354(11) 0.5315(5) 0.069(3) Uani 0.386(10) 1 d D U P A 1
C54 C 0.6147(8) 1.1223(11) 0.5289(4) 0.078(3) Uani 0.386(10) 1 d D U P A 1
H54A H 0.6173 1.1526 0.5470 0.094 Uiso 0.386(10) 1 calc R . P A 1
H54B H 0.5725 1.1211 0.5225 0.094 Uiso 0.386(10) 1 calc R . P A 1
C55 C 0.6497(9) 1.1673(9) 0.5091(4) 0.077(3) Uani 0.386(10) 1 d D U P A 1
H55A H 0.6689 1.2188 0.5180 0.092 Uiso 0.386(10) 1 calc R . P A 1
H55B H 0.6239 1.1880 0.4935 0.092 Uiso 0.386(10) 1 calc R . P A 1
C56 C 0.6960(9) 1.1075(12) 0.4985(5) 0.064(2) Uani 0.386(10) 1 d D U P A 1
H56A H 0.7360 1.1336 0.5010 0.077 Uiso 0.386(10) 1 calc R . P A 1
H56B H 0.6885 1.0945 0.4786 0.077 Uiso 0.386(10) 1 calc R . P A 1
C57 C 0.6903(11) 1.0249(14) 0.5161(6) 0.064(2) Uani 0.386(10) 1 d D U P A 1
H57A H 0.6874 0.9724 0.5041 0.077 Uiso 0.386(10) 1 calc R . P A 1
H57B H 0.7253 1.0184 0.5288 0.077 Uiso 0.386(10) 1 calc R . P A 1
O104 O 0.6325(6) 1.0209(7) 0.5269(3) 0.069(2) Uani 0.614(10) 1 d D U P A 2
C154 C 0.5899(5) 1.0795(7) 0.5160(3) 0.083(2) Uani 0.614(10) 1 d D U P A 2
H15D H 0.5701 1.1091 0.5314 0.100 Uiso 0.614(10) 1 calc R . P A 2
H15E H 0.5594 1.0465 0.5052 0.100 Uiso 0.614(10) 1 calc R . P A 2
C155 C 0.6165(5) 1.1457(7) 0.4981(2) 0.075(2) Uani 0.614(10) 1 d D U P A 2
H15F H 0.6081 1.2054 0.5050 0.089 Uiso 0.614(10) 1 calc R . P A 2
H15G H 0.6005 1.1404 0.4789 0.089 Uiso 0.614(10) 1 calc R . P A 2
C156 C 0.6810(5) 1.1281(7) 0.4994(3) 0.063(2) Uani 0.614(10) 1 d D U P A 2
H15H H 0.7020 1.1703 0.5117 0.076 Uiso 0.614(10) 1 calc R . P A 2
H15I H 0.6978 1.1312 0.4807 0.076 Uiso 0.614(10) 1 calc R . P A 2
C157 C 0.6853(7) 1.0358(9) 0.5110(3) 0.063(2) Uani 0.614(10) 1 d D U P A 2
H15J H 0.6874 0.9927 0.4958 0.075 Uiso 0.614(10) 1 calc R . P A 2
H15K H 0.7214 1.0298 0.5231 0.075 Uiso 0.614(10) 1 calc R . P A 2
O5 O 0.5475(16) 0.8203(9) 0.5223(4) 0.063(2) Uani 0.475(7) 1 d D U P A 1
C58 C 0.5647(11) 0.8379(8) 0.4940(3) 0.063(2) Uani 0.475(7) 1 d D U P A 1
H58A H 0.6077 0.8508 0.4935 0.075 Uiso 0.475(7) 1 calc R . P A 1
H58B H 0.5424 0.8885 0.4863 0.075 Uiso 0.475(7) 1 calc R . P A 1
C59 C 0.5498(5) 0.7550(7) 0.4776(2) 0.068(2) Uani 0.475(7) 1 d D U P A 1
H59A H 0.5080 0.7553 0.4707 0.082 Uiso 0.475(7) 1 calc R . P A 1
H59B H 0.5763 0.7478 0.4618 0.082 Uiso 0.475(7) 1 calc R . P A 1
C60 C 0.5603(7) 0.6848(8) 0.4990(3) 0.078(2) Uani 0.475(7) 1 d D U P A 1
H60A H 0.6030 0.6700 0.5008 0.094 Uiso 0.475(7) 1 calc R . P A 1
H60B H 0.5376 0.6313 0.4941 0.094 Uiso 0.475(7) 1 calc R . P A 1
C61 C 0.5383(7) 0.7248(9) 0.5259(3) 0.070(2) Uani 0.475(7) 1 d D U P A 1
H61A H 0.4958 0.7114 0.5283 0.085 Uiso 0.475(7) 1 calc R . P A 1
H61B H 0.5615 0.7026 0.5421 0.085 Uiso 0.475(7) 1 calc R . P A 1
O105 O 0.5450(14) 0.8348(8) 0.5222(3) 0.059(2) Uani 0.525(7) 1 d D U P A 2
C158 C 0.5667(10) 0.8124(7) 0.4950(3) 0.066(2) Uani 0.525(7) 1 d D U P A 2
H15L H 0.6047 0.8431 0.4919 0.079 Uiso 0.525(7) 1 calc R . P A 2
H15M H 0.5377 0.8313 0.4804 0.079 Uiso 0.525(7) 1 calc R . P A 2
C159 C 0.5761(6) 0.7137(8) 0.4933(3) 0.074(2) Uani 0.525(7) 1 d D U P A 2
H15N H 0.5665 0.6911 0.4744 0.088 Uiso 0.525(7) 1 calc R . P A 2
H15O H 0.6173 0.6972 0.4987 0.088 Uiso 0.525(7) 1 calc R . P A 2
C160 C 0.5322(5) 0.6822(7) 0.5140(3) 0.075(2) Uani 0.525(7) 1 d D U P A 2
H16A H 0.4973 0.6563 0.5042 0.090 Uiso 0.525(7) 1 calc R . P A 2
H16B H 0.5508 0.6365 0.5259 0.090 Uiso 0.525(7) 1 calc R . P A 2
C161 C 0.5131(5) 0.7578(7) 0.5315(2) 0.067(2) Uani 0.525(7) 1 d D U P A 2
H16C H 0.4697 0.7669 0.5293 0.080 Uiso 0.525(7) 1 calc R . P A 2
H16D H 0.5229 0.7462 0.5513 0.080 Uiso 0.525(7) 1 calc R . P A 2
K2 K 0.79373(3) 0.43126(5) 0.69934(2) 0.02042(17) Uani 1 1 d . . . . .
N1 N 0.88840(13) 0.55360(18) 0.72216(6) 0.0219(7) Uani 1 1 d . . . . .
N2 N 0.69876(14) 0.3117(2) 0.67775(6) 0.0302(7) Uani 1 1 d . . . . .
C62 C 0.87317(17) 0.6471(2) 0.71498(7) 0.0277(9) Uani 1 1 d . . . . .
H62A H 0.9082 0.6842 0.7194 0.033 Uiso 1 1 calc R . . . .
H62B H 0.8407 0.6666 0.7269 0.033 Uiso 1 1 calc R . . . .
C63 C 0.85415(16) 0.6622(2) 0.68477(7) 0.0266(8) Uani 1 1 d . . . . .
H63A H 0.8455 0.7249 0.6816 0.032 Uiso 1 1 calc R . . . .
H63B H 0.8864 0.6446 0.6725 0.032 Uiso 1 1 calc R . . . .
O6 O 0.80170(10) 0.61068(16) 0.67866(5) 0.0250(6) Uani 1 1 d . . . . .
C64 C 0.77909(16) 0.6256(2) 0.65059(7) 0.0289(9) Uani 1 1 d . . . . .
H64A H 0.8077 0.6028 0.6372 0.035 Uiso 1 1 calc R . . . .
H64B H 0.7743 0.6892 0.6473 0.035 Uiso 1 1 calc R . . . .
C65 C 0.71989(16) 0.5801(2) 0.64630(8) 0.0287(9) Uani 1 1 d . . . . .
H65A H 0.6908 0.6047 0.6591 0.034 Uiso 1 1 calc R . . . .
H65B H 0.7046 0.5899 0.6271 0.034 Uiso 1 1 calc R . . . .
O7 O 0.72690(11) 0.48636(16) 0.65137(5) 0.0283(6) Uani 1 1 d . . . . .
C66 C 0.66989(18) 0.4426(3) 0.64715(9) 0.0392(10) Uani 1 1 d . . . . .
H66A H 0.6526 0.4576 0.6287 0.047 Uiso 1 1 calc R . . . .
H66B H 0.6420 0.4621 0.6613 0.047 Uiso 1 1 calc R . . . .
C67 C 0.67938(19) 0.3430(3) 0.64930(8) 0.0403(11) Uani 1 1 d . . . . .
H67A H 0.6418 0.3132 0.6438 0.048 Uiso 1 1 calc R . . . .
H67B H 0.7097 0.3255 0.6360 0.048 Uiso 1 1 calc R . . . .
C68 C 0.94525(15) 0.5288(2) 0.70924(8) 0.0266(8) Uani 1 1 d . . . . .
H68A H 0.9781 0.5593 0.7193 0.032 Uiso 1 1 calc R . . . .
H68B H 0.9442 0.5503 0.6899 0.032 Uiso 1 1 calc R . . . .
C69 C 0.95934(16) 0.4298(2) 0.70893(8) 0.0291(9) Uani 1 1 d . . . . .
H69A H 0.9986 0.4200 0.7008 0.035 Uiso 1 1 calc R . . . .
H69B H 0.9607 0.4068 0.7281 0.035 Uiso 1 1 calc R . . . .
O8 O 0.91389(10) 0.38431(15) 0.69265(5) 0.0242(6) Uani 1 1 d . . . . .
C70 C 0.93159(17) 0.2951(2) 0.68605(8) 0.0296(9) Uani 1 1 d . . . . .
H70A H 0.9355 0.2601 0.7032 0.036 Uiso 1 1 calc R . . . .
H70B H 0.9705 0.2956 0.6771 0.036 Uiso 1 1 calc R . . . .
C71 C 0.88494(17) 0.2551(2) 0.66669(8) 0.0301(9) Uani 1 1 d . . . . .
H71A H 0.8822 0.2891 0.6493 0.036 Uiso 1 1 calc R . . . .
H71B H 0.8963 0.1944 0.6621 0.036 Uiso 1 1 calc R . . . .
O9 O 0.82723(11) 0.25512(15) 0.67993(5) 0.0278(6) Uani 1 1 d . . . . .
C72 C 0.78231(17) 0.2105(2) 0.66312(8) 0.0336(10) Uani 1 1 d . . . . .
H72A H 0.7927 0.1478 0.6615 0.040 Uiso 1 1 calc R . . . .
H72B H 0.7806 0.2360 0.6443 0.040 Uiso 1 1 calc R . . . .
C73 C 0.72148(18) 0.2195(2) 0.67630(9) 0.0354(10) Uani 1 1 d . . . . .
H73A H 0.6923 0.1838 0.6655 0.043 Uiso 1 1 calc R . . . .
H73B H 0.7242 0.1953 0.6953 0.043 Uiso 1 1 calc R . . . .
C74 C 0.89368(17) 0.5439(3) 0.75312(7) 0.0292(9) Uani 1 1 d . . . . .
H74A H 0.9187 0.5920 0.7607 0.035 Uiso 1 1 calc R . . . .
H74B H 0.9142 0.4882 0.7575 0.035 Uiso 1 1 calc R . . . .
C75 C 0.83374(16) 0.5450(2) 0.76759(7) 0.0287(9) Uani 1 1 d . . . . .
H75A H 0.8405 0.5446 0.7879 0.034 Uiso 1 1 calc R . . . .
H75B H 0.8115 0.5988 0.7625 0.034 Uiso 1 1 calc R . . . .
O10 O 0.79996(10) 0.46909(15) 0.75918(5) 0.0249(6) Uani 1 1 d . . . . .
C76 C 0.74465(16) 0.4645(2) 0.77387(7) 0.0280(9) Uani 1 1 d . . . . .
H76A H 0.7199 0.5163 0.7694 0.034 Uiso 1 1 calc R . . . .
H76B H 0.7531 0.4640 0.7941 0.034 Uiso 1 1 calc R . . . .
C77 C 0.71205(17) 0.3822(2) 0.76533(7) 0.0299(9) Uani 1 1 d . . . . .
H77A H 0.7375 0.3307 0.7693 0.036 Uiso 1 1 calc R . . . .
H77B H 0.6756 0.3764 0.7761 0.036 Uiso 1 1 calc R . . . .
O11 O 0.69659(11) 0.38548(16) 0.73598(5) 0.0269(6) Uani 1 1 d . . . . .
C78 C 0.66258(19) 0.3097(3) 0.72726(8) 0.0399(11) Uani 1 1 d . . . . .
H78A H 0.6260 0.3061 0.7380 0.048 Uiso 1 1 calc R . . . .
H78B H 0.6861 0.2561 0.7309 0.048 Uiso 1 1 calc R . . . .
C79 C 0.64623(17) 0.3157(3) 0.69630(9) 0.0401(10) Uani 1 1 d . . . . .
H79A H 0.6188 0.2673 0.6913 0.048 Uiso 1 1 calc R . . . .
H79B H 0.6248 0.3713 0.6928 0.048 Uiso 1 1 calc R . . . .
H46 H 0.7488(17) 0.926(2) 0.6180(8) 0.042(11) Uiso 1 1 d . . . . .
H45 H 0.7133(15) 0.871(2) 0.6613(7) 0.024(10) Uiso 1 1 d . . . . .
H47 H 0.6993(16) 1.045(2) 0.5943(8) 0.042(11) Uiso 1 1 d . . . . .
H44 H 0.6229(16) 0.931(2) 0.6791(8) 0.035(11) Uiso 1 1 d . . . . .

loop_
_atom_site_aniso_label
_atom_site_aniso_U_11
_atom_site_aniso_U_22
_atom_site_aniso_U_33
_atom_site_aniso_U_23
_atom_site_aniso_U_13
_atom_site_aniso_U_12
Ti1 0.0159(3) 0.0144(3) 0.0132(3) 0.0021(2) 0.0022(2) 0.0000(3)
O1 0.0207(13) 0.0172(12) 0.0140(12) 0.0035(9) -0.0014(10) -0.0037(10)
O2 0.0237(13) 0.0171(12) 0.0167(12) 0.0010(9) 0.0063(10) -0.0020(10)
O3 0.0191(13) 0.0150(12) 0.0193(12) -0.0001(10) 0.0001(10) -0.0006(10)
C1 0.0163(17) 0.0118(16) 0.0111(16) 0.0014(12) 0.0006(13) 0.0024(13)
C2 0.0137(17) 0.0128(16) 0.0189(17) -0.0015(14) 0.0042(13) 0.0021(14)
C3 0.0171(18) 0.0130(16) 0.0152(17) -0.0005(13) 0.0047(13) 0.0028(14)
C4 0.0152(17) 0.0167(17) 0.0174(17) -0.0041(14) -0.0003(13) -0.0001(14)
C5 0.0164(18) 0.0145(17) 0.0171(17) 0.0016(13) 0.0065(14) 0.0018(14)
C6 0.0215(19) 0.0159(17) 0.0139(17) 0.0034(13) 0.0056(14) 0.0052(14)
C7 0.0132(17) 0.0143(17) 0.0162(17) 0.0012(13) 0.0038(13) 0.0021(13)
C8 0.0172(18) 0.0212(19) 0.0142(17) 0.0024(14) 0.0008(13) -0.0008(14)
C9 0.033(2) 0.0188(18) 0.0208(19) -0.0019(15) -0.0012(16) 0.0000(16)
C10 0.0183(19) 0.032(2) 0.0231(19) 0.0049(16) -0.0018(15) -0.0024(16)
C11 0.023(2) 0.028(2) 0.0185(18) 0.0054(15) -0.0008(15) 0.0011(16)
C12 0.0207(19) 0.0148(17) 0.0267(19) -0.0008(14) 0.0064(15) -0.0039(14)
C13 0.026(2) 0.0223(19) 0.028(2) 0.0034(16) 0.0077(16) -0.0052(16)
C14 0.037(2) 0.0180(19) 0.039(2) -0.0028(17) 0.0133(19) -0.0072(17)
C15 0.032(2) 0.021(2) 0.035(2) 0.0096(16) 0.0047(18) -0.0047(17)
C16 0.0151(18) 0.0205(18) 0.0145(16) -0.0007(14) 0.0017(13) -0.0007(14)
C17 0.0138(17) 0.0180(17) 0.0096(16) 0.0005(13) 0.0038(13) 0.0002(14)
C18 0.0240(19) 0.0131(16) 0.0167(17) 0.0011(14) 0.0016(14) 0.0007(15)
C19 0.0190(19) 0.0220(18) 0.0161(17) -0.0001(14) 0.0006(14) -0.0019(15)
C20 0.0154(18) 0.029(2) 0.0188(18) 0.0015(15) -0.0017(14) 0.0047(15)
C21 0.022(2) 0.0198(18) 0.0133(17) 0.0018(14) 0.0035(14) 0.0014(15)
C22 0.022(2) 0.0191(18) 0.026(2) -0.0016(15) -0.0061(15) 0.0066(15)
C23 0.030(2) 0.026(2) 0.033(2) -0.0059(17) -0.0049(17) 0.0071(17)
C24 0.041(2) 0.0183(19) 0.039(2) 0.0048(17) 0.0058(19) 0.0078(18)
C25 0.035(2) 0.033(2) 0.040(2) -0.0040(19) -0.0130(19) 0.0099(19)
C26 0.0203(19) 0.028(2) 0.0190(18) 0.0003(15) -0.0026(15) -0.0061(16)
C27 0.052(3) 0.066(3) 0.034(2) -0.023(2) 0.007(2) -0.028(2)
C28 0.028(2) 0.032(2) 0.041(2) 0.0017(19) -0.0009(18) -0.0099(18)
C29 0.028(2) 0.043(3) 0.054(3) 0.003(2) -0.018(2) -0.009(2)
C30 0.0192(19) 0.0208(18) 0.0132(17) 0.0040(14) -0.0010(14) 0.0063(15)
C31 0.0184(18) 0.0169(17) 0.0131(16) 0.0003(13) -0.0004(14) 0.0057(14)
C32 0.0200(19) 0.0218(18) 0.0155(17) 0.0009(14) -0.0023(14) 0.0021(15)
C33 0.035(2) 0.0193(19) 0.0184(19) 0.0006(15) 0.0006(16) 0.0078(16)
C34 0.036(2) 0.026(2) 0.0162(18) -0.0014(15) 0.0098(16) 0.0114(17)
C35 0.0202(19) 0.0249(19) 0.0180(18) 0.0082(15) 0.0043(14) 0.0077(15)
C36 0.027(2) 0.029(2) 0.0215(19) 0.0053(16) 0.0096(16) 0.0071(17)
C37 0.031(2) 0.037(2) 0.031(2) 0.0146(18) 0.0125(17) 0.0035(19)
C38 0.028(2) 0.039(2) 0.032(2) 0.0084(18) 0.0102(18) 0.0057(18)
C39 0.037(2) 0.043(2) 0.035(2) 0.007(2) 0.0203(19) 0.009(2)
C40 0.062(3) 0.025(2) 0.0241(19) -0.0102(16) 0.0086(19) 0.0046(19)
C41 0.067(3) 0.033(3) 0.076(3) -0.013(2) 0.017(3) 0.015(2)
C42 0.062(3) 0.023(2) 0.048(3) -0.0165(19) 0.004(2) -0.006(2)
C43 0.139(5) 0.048(3) 0.031(2) -0.017(2) 0.000(3) -0.011(3)
C44 0.026(2) 0.0203(19) 0.0175(19) -0.0010(15) 0.0036(15) -0.0043(15)
C45 0.019(2) 0.023(2) 0.029(2) 0.0025(16) 0.0012(16) -0.0035(16)
C46 0.026(2) 0.026(2) 0.042(2) -0.0089(18) 0.0116(19) -0.0078(18)
C47 0.044(3) 0.024(2) 0.031(2) 0.0038(17) 0.0173(19) -0.0099(19)
C48 0.029(2) 0.0172(18) 0.031(2) -0.0009(16) 0.0004(17) -0.0112(16)
C49 0.0189(19) 0.0182(18) 0.027(2) -0.0049(15) 0.0000(15) -0.0070(15)
C50 0.030(2) 0.0158(18) 0.048(2) -0.0060(17) 0.0089(18) -0.0051(16)
C51 0.029(2) 0.0184(19) 0.071(3) -0.0034(19) 0.003(2) -0.0023(17)
C52 0.039(2) 0.0180(19) 0.066(3) 0.0030(19) -0.016(2) 0.0010(18)
C53 0.049(3) 0.021(2) 0.041(2) 0.0068(18) -0.006(2) -0.0091(19)
K1 0.0373(5) 0.0571(6) 0.0285(5) 0.0214(4) 0.0119(4) 0.0168(5)
O4 0.085(4) 0.062(4) 0.061(5) 0.029(4) 0.023(4) 0.021(4)
C54 0.090(5) 0.070(5) 0.075(5) 0.021(4) 0.014(4) 0.028(4)
C55 0.087(6) 0.057(5) 0.086(5) 0.021(4) 0.002(5) 0.010(4)
C56 0.082(5) 0.052(5) 0.059(4) 0.020(4) 0.005(4) 0.002(4)
C57 0.079(5) 0.055(4) 0.060(5) 0.019(4) 0.015(4) 0.007(4)
O104 0.083(4) 0.063(4) 0.061(4) 0.036(3) 0.022(3) 0.019(3)
C154 0.083(4) 0.073(5) 0.094(5) 0.033(4) 0.009(4) 0.016(4)
C155 0.084(5) 0.062(4) 0.077(4) 0.029(4) 0.002(4) 0.014(4)
C156 0.080(5) 0.049(4) 0.060(4) 0.019(4) 0.002(4) 0.004(4)
C157 0.080(4) 0.051(4) 0.058(5) 0.022(3) 0.016(4) 0.009(3)
O5 0.061(4) 0.086(4) 0.043(3) 0.013(4) 0.012(3) -0.016(5)
C58 0.054(4) 0.087(5) 0.048(4) 0.009(4) 0.010(4) -0.012(5)
C59 0.059(5) 0.085(5) 0.061(4) 0.005(4) 0.000(4) -0.010(5)
C60 0.072(5) 0.087(5) 0.075(5) 0.013(4) 0.012(4) -0.012(5)
C61 0.063(4) 0.090(5) 0.059(4) 0.015(4) 0.009(4) -0.015(4)
O105 0.059(4) 0.083(4) 0.035(3) 0.017(3) 0.012(3) -0.015(4)
C158 0.056(4) 0.090(4) 0.053(4) 0.008(4) 0.013(3) -0.006(5)
C159 0.062(4) 0.088(5) 0.071(4) 0.009(4) 0.020(3) -0.013(4)
C160 0.066(5) 0.084(5) 0.077(5) 0.000(4) 0.030(4) -0.006(5)
C161 0.068(5) 0.080(5) 0.053(4) 0.007(4) 0.019(4) -0.016(4)
K2 0.0188(4) 0.0229(4) 0.0196(4) 0.0003(3) 0.0004(3) 0.0004(3)
N1 0.0218(16) 0.0245(16) 0.0195(15) 0.0009(12) 0.0014(12) 0.0020(13)
N2 0.0285(18) 0.0286(18) 0.0333(18) -0.0022(14) -0.0007(15) -0.0043(14)
C62 0.030(2) 0.023(2) 0.029(2) -0.0019(16) -0.0024(17) -0.0043(17)
C63 0.027(2) 0.023(2) 0.031(2) 0.0062(16) 0.0046(17) -0.0004(16)
O6 0.0220(14) 0.0326(14) 0.0203(13) 0.0077(11) -0.0020(11) 0.0001(11)
C64 0.033(2) 0.031(2) 0.023(2) 0.0097(16) 0.0017(17) 0.0121(18)
C65 0.026(2) 0.037(2) 0.023(2) 0.0046(17) -0.0049(16) 0.0104(18)
O7 0.0259(15) 0.0307(15) 0.0279(14) 0.0032(11) -0.0039(11) 0.0043(12)
C66 0.030(2) 0.044(3) 0.042(3) 0.000(2) -0.0159(19) 0.000(2)
C67 0.040(3) 0.043(3) 0.037(2) -0.005(2) -0.016(2) -0.004(2)
C68 0.019(2) 0.033(2) 0.028(2) -0.0006(17) -0.0011(16) -0.0030(16)
C69 0.021(2) 0.034(2) 0.033(2) 0.0056(18) -0.0028(17) 0.0019(17)
O8 0.0218(14) 0.0228(13) 0.0280(14) -0.0010(11) -0.0002(11) 0.0031(11)
C70 0.030(2) 0.024(2) 0.035(2) 0.0042(17) 0.0130(18) 0.0078(17)
C71 0.038(2) 0.023(2) 0.030(2) 0.0000(16) 0.0123(18) 0.0032(17)
O9 0.0319(15) 0.0279(14) 0.0240(14) -0.0032(11) 0.0083(12) -0.0020(12)
C72 0.043(3) 0.024(2) 0.034(2) -0.0104(17) 0.0044(19) -0.0039(18)
C73 0.040(3) 0.025(2) 0.042(2) -0.0064(18) -0.001(2) -0.0109(18)
C74 0.031(2) 0.035(2) 0.022(2) 0.0017(16) -0.0042(16) 0.0000(18)
C75 0.034(2) 0.035(2) 0.0172(19) -0.0002(16) -0.0011(16) 0.0036(18)
O10 0.0244(14) 0.0271(14) 0.0235(13) -0.0024(11) 0.0039(11) 0.0007(11)
C76 0.030(2) 0.036(2) 0.0189(19) 0.0010(16) 0.0073(16) 0.0047(18)
C77 0.031(2) 0.034(2) 0.025(2) 0.0107(17) 0.0100(17) 0.0050(18)
O11 0.0278(15) 0.0273(14) 0.0260(14) 0.0003(11) 0.0056(11) -0.0040(11)
C78 0.037(2) 0.038(3) 0.045(3) -0.001(2) 0.015(2) -0.014(2)
C79 0.027(2) 0.040(3) 0.053(3) -0.006(2) 0.002(2) -0.0102(19)

loop_
_atom_type_symbol
_atom_type_description
_atom_type_scat_dispersion_real
_atom_type_scat_dispersion_imag
_atom_type_scat_source
C C 0.0033 0.0016 'International Tables Vol C Tables 4.2.6.8 and 6.1.1.4'
H H 0.0000 0.0000 'International Tables Vol C Tables 4.2.6.8 and 6.1.1.4'
K K 0.2009 0.2494 'International Tables Vol C Tables 4.2.6.8 and 6.1.1.4'
N N 0.0061 0.0033 'International Tables Vol C Tables 4.2.6.8 and 6.1.1.4'
O O 0.0106 0.0060 'International Tables Vol C Tables 4.2.6.8 and 6.1.1.4'
Ti Ti 0.2776 0.4457 'International Tables Vol C Tables 4.2.6.8 and 6.1.1.4'

loop_
_geom_angle_atom_site_label_1
_geom_angle_atom_site_label_2
_geom_angle_atom_site_label_3
_geom_angle
O1 Ti1 O2 123.91(9)
O1 Ti1 O3 128.49(9)
O1 Ti1 C1 79.41(10)
O1 Ti1 C44 90.96(11)
O1 Ti1 C45 92.07(12)
O1 Ti1 K1 169.48(7)
O2 Ti1 O3 98.08(9)
O2 Ti1 C1 80.37(10)
O2 Ti1 C44 121.46(11)
O2 Ti1 C45 90.03(11)
O2 Ti1 K1 49.82(7)
O3 Ti1 C1 80.00(10)
O3 Ti1 C44 90.58(11)
O3 Ti1 C45 118.62(12)
O3 Ti1 K1 51.97(6)
C1 Ti1 C44 157.48(12)
C1 Ti1 C45 160.30(13)
C1 Ti1 K1 90.71(8)
C44 Ti1 C45 38.38(12)
C44 Ti1 K1 99.56(9)
C45 Ti1 K1 96.19(10)
C2 O1 Ti1 121.56(19)
Ti1 O2 K1 95.73(8)
C30 O2 Ti1 116.90(19)
C30 O2 K1 111.91(18)
Ti1 O3 K1 93.12(8)
C16 O3 Ti1 119.23(19)
C16 O3 K1 97.90(17)
C3 C1 Ti1 106.0(2)
C17 C1 Ti1 106.79(19)
C17 C1 C3 114.3(3)
C17 C1 C31 111.0(2)
C31 C1 Ti1 104.1(2)
C31 C1 C3 113.7(2)
O1 C2 C3 116.5(3)
O1 C2 C7 121.8(3)
C3 C2 C7 121.7(3)
C2 C3 C1 114.8(3)
C4 C3 C1 127.1(3)
C4 C3 C2 118.0(3)
C3 C4 H4 118.7
C3 C4 C5 122.6(3)
C5 C4 H4 118.7
C4 C5 C12 119.2(3)
C6 C5 C4 117.3(3)
C6 C5 C12 123.4(3)
C5 C6 H6 118.3
C5 C6 C7 123.4(3)
C7 C6 H6 118.3
C2 C7 C8 121.1(3)
C6 C7 C2 116.9(3)
C6 C7 C8 122.0(3)
C7 C8 C9 110.2(3)
C7 C8 C10 110.4(3)
C7 C8 C11 112.7(3)
C9 C8 C11 107.0(3)
C10 C8 C9 109.4(3)
C10 C8 C11 107.0(3)
C8 C9 H9A 109.5
C8 C9 H9B 109.5
C8 C9 H9C 109.5
H9A C9 H9B 109.5
H9A C9 H9C 109.5
H9B C9 H9C 109.5
C8 C10 H10A 109.5
C8 C10 H10B 109.5
C8 C10 H10C 109.5
H10A C10 H10B 109.5
H10A C10 H10C 109.5
H10B C10 H10C 109.5
C8 C11 H11A 109.5
C8 C11 H11B 109.5
C8 C11 H11C 109.5
H11A C11 H11B 109.5
H11A C11 H11C 109.5
H11B C11 H11C 109.5
C13 C12 C5 109.6(3)
C14 C12 C5 109.4(3)
C14 C12 C13 108.8(3)
C15 C12 C5 112.3(3)
C15 C12 C13 108.6(3)
C15 C12 C14 108.0(3)
C12 C13 H13A 109.5
C12 C13 H13B 109.5
C12 C13 H13C 109.5
H13A C13 H13B 109.5
H13A C13 H13C 109.5
H13B C13 H13C 109.5
C12 C14 H14A 109.5
C12 C14 H14B 109.5
C12 C14 H14C 109.5
H14A C14 H14B 109.5
H14A C14 H14C 109.5
H14B C14 H14C 109.5
C12 C15 H15A 109.5
C12 C15 H15B 109.5
C12 C15 H15C 109.5
H15A C15 H15B 109.5
H15A C15 H15C 109.5
H15B C15 H15C 109.5
O3 C16 C17 117.4(3)
O3 C16 C21 123.2(3)
O3 C16 K1 57.43(14)
C17 C16 C21 119.4(3)
C17 C16 K1 107.39(19)
C21 C16 K1 103.9(2)
C16 C17 C1 116.4(3)
C18 C17 C1 123.9(3)
C18 C17 C16 119.6(3)
C17 C18 H18 118.8
C17 C18 C19 122.5(3)
C19 C18 H18 118.8
C18 C19 C26 120.2(3)
C20 C19 C18 116.4(3)
C20 C19 C26 123.4(3)
C19 C20 H20 117.9
C19 C20 C21 124.2(3)
C21 C20 H20 117.9
C16 C21 C22 121.1(3)
C20 C21 C16 117.8(3)
C20 C21 C22 121.1(3)
C21 C22 C23 109.4(3)
C21 C22 C25 112.2(3)
C23 C22 C25 107.4(3)
C24 C22 C21 111.7(3)
C24 C22 C23 109.0(3)
C24 C22 C25 107.0(3)
C22 C23 H23A 109.5
C22 C23 H23B 109.5
C22 C23 H23C 109.5
H23A C23 H23B 109.5
H23A C23 H23C 109.5
H23B C23 H23C 109.5
C22 C24 H24A 109.5
C22 C24 H24B 109.5
C22 C24 H24C 109.5
H24A C24 H24B 109.5
H24A C24 H24C 109.5
H24B C24 H24C 109.5
C22 C25 H25A 109.5
C22 C25 H25B 109.5
C22 C25 H25C 109.5
H25A C25 H25B 109.5
H25A C25 H25C 109.5
H25B C25 H25C 109.5
C19 C26 C27 109.5(3)
C28 C26 C19 110.9(3)
C28 C26 C27 108.1(3)
C29 C26 C19 112.3(3)
C29 C26 C27 108.9(3)
C29 C26 C28 107.0(3)
C26 C27 H27A 109.5
C26 C27 H27B 109.5
C26 C27 H27C 109.5
H27A C27 H27B 109.5
H27A C27 H27C 109.5
H27B C27 H27C 109.5
C26 C28 H28A 109.5
C26 C28 H28B 109.5
C26 C28 H28C 109.5
H28A C28 H28B 109.5
H28A C28 H28C 109.5
H28B C28 H28C 109.5
C26 C29 H29A 109.5
C26 C29 H29B 109.5
C26 C29 H29C 109.5
H29A C29 H29B 109.5
H29A C29 H29C 109.5
H29B C29 H29C 109.5
O2 C30 C31 117.3(3)
O2 C30 C35 121.2(3)
O2 C30 K1 46.43(14)
C31 C30 K1 111.0(2)
C35 C30 C31 121.4(3)
C35 C30 K1 109.9(2)
C30 C31 C1 116.5(3)
C32 C31 C1 125.2(3)
C32 C31 C30 118.3(3)
C31 C32 H32 118.7
C33 C32 C31 122.6(3)
C33 C32 H32 118.7
C32 C33 C34 117.0(3)
C32 C33 C40 123.4(3)
C34 C33 C40 119.6(3)
C33 C34 H34 118.2
C35 C34 C33 123.6(3)
C35 C34 H34 118.2
C30 C35 C36 121.6(3)
C34 C35 C30 117.0(3)
C34 C35 C36 121.2(3)
C35 C36 C37 111.4(3)
C35 C36 C39 112.0(3)
C38 C36 C35 109.5(3)
C38 C36 C37 108.5(3)
C38 C36 C39 108.3(3)
C39 C36 C37 107.0(3)
C36 C37 H37A 109.5
C36 C37 H37B 109.5
C36 C37 H37C 109.5
H37A C37 H37B 109.5
H37A C37 H37C 109.5
H37B C37 H37C 109.5
C36 C38 H38A 109.5
C36 C38 H38B 109.5
C36 C38 H38C 109.5
H38A C38 H38B 109.5
H38A C38 H38C 109.5
H38B C38 H38C 109.5
C36 C39 H39A 109.5
C36 C39 H39B 109.5
C36 C39 H39C 109.5
H39A C39 H39B 109.5
H39A C39 H39C 109.5
H39B C39 H39C 109.5
C33 C40 C41 109.9(3)
C42 C40 C33 112.6(3)
C42 C40 C41 107.1(3)
C42 C40 C43 108.5(4)
C43 C40 C33 109.6(3)
C43 C40 C41 109.2(4)
C40 C41 H41A 109.5
C40 C41 H41B 109.5
C40 C41 H41C 109.5
H41A C41 H41B 109.5
H41A C41 H41C 109.5
H41B C41 H41C 109.5
C40 C42 H42A 109.5
C40 C42 H42B 109.5
C40 C42 H42C 109.5
H42A C42 H42B 109.5
H42A C42 H42C 109.5
H42B C42 H42C 109.5
C40 C43 H43A 109.5
C40 C43 H43B 109.5
C40 C43 H43C 109.5
H43A C43 H43B 109.5
H43A C43 H43C 109.5
H43B C43 H43C 109.5
Ti1 C44 H44 106(2)
C45 C44 Ti1 71.33(19)
C45 C44 H44 116(2)
C49 C44 Ti1 118.2(2)
C49 C44 C45 119.5(3)
C49 C44 H44 117(2)
Ti1 C45 H45 106(2)
C44 C45 Ti1 70.29(19)
C44 C45 H45 121(2)
C46 C45 Ti1 107.7(3)
C46 C45 C44 116.0(3)
C46 C45 H45 120(2)
C45 C46 H46 117(2)
C47 C46 C45 124.0(4)
C47 C46 H46 119(2)
C46 C47 C48 120.9(4)
C46 C47 K1 101.6(2)
C46 C47 H47 122(2)
C48 C47 K1 89.3(2)
C48 C47 H47 117(2)
K1 C47 H47 85(2)
C47 C48 K1 66.4(2)
C49 C48 C47 117.5(3)
C49 C48 K1 109.0(2)
C53 C48 C47 123.7(3)
C53 C48 C49 118.7(3)
C53 C48 K1 97.7(2)
C48 C49 C44 119.8(3)
C50 C49 C44 122.6(3)
C50 C49 C48 117.6(3)
C49 C50 H50 118.7
C51 C50 C49 122.6(4)
C51 C50 H50 118.7
C50 C51 H51 120.0
C50 C51 C52 120.1(4)
C52 C51 H51 120.0
C51 C52 H52 120.4
C51 C52 C53 119.3(4)
C53 C52 H52 120.4
C48 C53 C52 121.4(4)
C48 C53 H53 119.3
C52 C53 H53 119.3
Ti1 K1 C48 63.60(6)
Ti1 K1 C154 157.7(2)
O2 K1 Ti1 34.45(5)
O2 K1 O3 67.26(6)
O2 K1 C16 75.10(8)
O2 K1 C30 21.66(7)
O2 K1 C47 71.50(9)
O2 K1 C48 84.42(8)
O2 K1 O4 128.7(4)
O2 K1 O104 129.7(3)
O2 K1 C154 150.54(16)
O2 K1 O5 105.2(5)
O3 K1 Ti1 34.92(5)
O3 K1 C16 24.67(7)
O3 K1 C30 74.58(7)
O3 K1 C47 80.16(8)
O3 K1 C48 65.54(7)
O3 K1 C154 138.19(18)
C16 K1 Ti1 51.29(6)
C16 K1 C30 72.91(8)
C16 K1 C48 89.08(8)
C16 K1 C154 134.36(17)
C30 K1 Ti1 49.03(5)
C30 K1 C48 105.85(8)
C30 K1 C154 147.15(19)
C47 K1 Ti1 63.97(7)
C47 K1 C16 104.81(9)
C47 K1 C30 92.67(9)
C47 K1 C48 24.26(9)
C47 K1 C154 95.6(2)
O4 K1 Ti1 144.5(5)
O4 K1 O3 148.8(4)
O4 K1 C16 155.5(4)
O4 K1 C30 131.2(4)
O4 K1 C47 81.3(5)
O4 K1 C48 87.9(5)
O4 K1 O5 87.8(6)
O104 K1 Ti1 149.9(3)
O104 K1 O3 154.3(3)
O104 K1 C16 155.2(3)
O104 K1 C30 128.9(2)
O104 K1 C47 87.5(3)
O104 K1 C48 94.6(3)
O104 K1 C154 20.9(2)
C154 K1 C48 94.1(2)
O5 K1 Ti1 123.5(3)
O5 K1 O3 115.6(4)
O5 K1 C16 91.1(4)
O5 K1 C30 83.7(5)
O5 K1 C47 161.9(6)
O5 K1 C48 170.1(6)
O105 K1 Ti1 127.2(3)
O105 K1 O2 109.7(5)
O105 K1 O3 116.9(4)
O105 K1 C16 92.3(4)
O105 K1 C30 88.1(5)
O105 K1 C47 162.4(5)
O105 K1 C48 165.7(5)
O105 K1 O104 78.3(4)
O105 K1 C154 74.8(4)
C54 O4 K1 123.0(11)
C54 O4 C57 110.7(12)
C57 O4 K1 125.6(11)
O4 C54 H54A 110.1
O4 C54 H54B 110.1
O4 C54 C55 107.9(11)
H54A C54 H54B 108.4
C55 C54 H54A 110.1
C55 C54 H54B 110.1
C54 C55 H55A 109.7
C54 C55 H55B 109.7
C54 C55 C56 110.0(11)
H55A C55 H55B 108.2
C56 C55 H55A 109.7
C56 C55 H55B 109.7
C55 C56 H56A 110.9
C55 C56 H56B 110.9
C55 C56 C57 104.1(11)
H56A C56 H56B 108.9
C57 C56 H56A 110.9
C57 C56 H56B 110.9
O4 C57 C56 106.3(11)
O4 C57 H57A 110.5
O4 C57 H57B 110.5
C56 C57 H57A 110.5
C56 C57 H57B 110.5
H57A C57 H57B 108.7
C154 O104 K1 114.3(7)
C154 O104 C157 105.3(8)
C157 O104 K1 140.4(7)
K1 C154 H15D 77.8
K1 C154 H15E 90.2
O104 C154 K1 44.8(5)
O104 C154 H15D 109.2
O104 C154 H15E 109.2
O104 C154 C155 111.9(8)
H15D C154 H15E 107.9
C155 C154 K1 155.1(6)
C155 C154 H15D 109.2
C155 C154 H15E 109.2
C154 C155 H15F 110.6
C154 C155 H15G 110.6
C154 C155 C156 105.5(7)
H15F C155 H15G 108.8
C156 C155 H15F 110.6
C156 C155 H15G 110.6
C155 C156 H15H 111.0
C155 C156 H15I 111.0
C155 C156 C157 103.7(8)
H15H C156 H15I 109.0
C157 C156 H15H 111.0
C157 C156 H15I 111.0
O104 C157 C156 107.2(8)
O104 C157 H15J 110.3
O104 C157 H15K 110.3
C156 C157 H15J 110.3
C156 C157 H15K 110.3
H15J C157 H15K 108.5
C58 O5 K1 123.6(14)
C58 O5 C61 109.4(10)
C61 O5 K1 117.1(14)
O5 C58 H58A 110.6
O5 C58 H58B 110.6
O5 C58 C59 105.8(10)
H58A C58 H58B 108.7
C59 C58 H58A 110.6
C59 C58 H58B 110.6
C58 C59 H59A 111.4
C58 C59 H59B 111.4
H59A C59 H59B 109.2
C60 C59 C58 102.1(10)
C60 C59 H59A 111.4
C60 C59 H59B 111.4
C59 C60 H60A 110.9
C59 C60 H60B 110.9
C59 C60 C61 104.5(10)
H60A C60 H60B 108.9
C61 C60 H60A 110.9
C61 C60 H60B 110.9
O5 C61 C60 104.1(9)
O5 C61 H61A 110.9
O5 C61 H61B 110.9
C60 C61 H61A 110.9
C60 C61 H61B 110.9
H61A C61 H61B 108.9
C158 O105 K1 135(2)
C158 O105 C161 105.9(10)
C161 O105 K1 106.5(9)
O105 C158 H15L 109.8
O105 C158 H15M 109.8
O105 C158 C159 109.4(10)
H15L C158 H15M 108.2
C159 C158 H15L 109.8
C159 C158 H15M 109.8
C158 C159 H15N 111.6
C158 C159 H15O 111.6
H15N C159 H15O 109.4
C160 C159 C158 100.7(9)
C160 C159 H15N 111.6
C160 C159 H15O 111.6
C159 C160 H16A 109.8
C159 C160 H16B 109.8
H16A C160 H16B 108.2
C161 C160 C159 109.5(9)
C161 C160 H16A 109.8
C161 C160 H16B 109.8
O105 C161 C160 107.1(9)
O105 C161 H16C 110.3
O105 C161 H16D 110.3
C160 C161 H16C 110.3
C160 C161 H16D 110.3
H16C C161 H16D 108.6
N2 K2 N1 178.84(9)
O6 K2 N1 59.61(7)
O6 K2 N2 120.45(8)
O6 K2 O9 136.57(7)
O6 K2 O10 98.59(7)
O6 K2 O11 118.89(7)
O7 K2 N1 117.59(8)
O7 K2 N2 62.68(8)
O7 K2 O6 58.82(7)
O7 K2 O9 98.34(7)
O7 K2 O10 138.33(7)
O7 K2 O11 100.08(7)
O8 K2 N1 62.03(7)
O8 K2 N2 118.95(8)
O8 K2 O6 97.45(7)
O8 K2 O7 117.74(7)
O8 K2 O9 58.54(7)
O8 K2 O10 98.34(7)
O8 K2 O11 137.81(7)
O9 K2 N1 119.69(8)
O9 K2 N2 61.17(8)
O10 K2 N1 60.58(7)
O10 K2 N2 118.41(8)
O10 K2 O9 119.00(7)
O11 K2 N1 117.27(7)
O11 K2 N2 61.62(8)
O11 K2 O9 100.14(7)
O11 K2 O10 58.01(7)
C62 N1 K2 110.5(2)
C68 N1 K2 107.21(19)
C68 N1 C62 109.7(3)
C68 N1 C74 110.4(3)
C74 N1 K2 109.6(2)
C74 N1 C62 109.4(3)
C67 N2 K2 108.0(2)
C67 N2 C79 108.5(3)
C73 N2 K2 110.5(2)
C73 N2 C67 110.2(3)
C73 N2 C79 110.0(3)
C79 N2 K2 109.6(2)
N1 C62 H62A 108.6
N1 C62 H62B 108.6
N1 C62 C63 114.7(3)
H62A C62 H62B 107.6
C63 C62 H62A 108.6
C63 C62 H62B 108.6
C62 C63 H63A 110.0
C62 C63 H63B 110.0
H63A C63 H63B 108.4
O6 C63 C62 108.5(3)
O6 C63 H63A 110.0
O6 C63 H63B 110.0
C63 O6 K2 119.99(19)
C63 O6 C64 111.5(3)
C64 O6 K2 116.3(2)
O6 C64 H64A 109.7
O6 C64 H64B 109.7
O6 C64 C65 109.8(3)
H64A C64 H64B 108.2
C65 C64 H64A 109.7
C65 C64 H64B 109.7
C64 C65 H65A 109.7
C64 C65 H65B 109.7
H65A C65 H65B 108.2
O7 C65 C64 109.7(3)
O7 C65 H65A 109.7
O7 C65 H65B 109.7
C65 O7 K2 118.51(19)
C66 O7 K2 114.8(2)
C66 O7 C65 109.7(3)
O7 C66 H66A 109.9
O7 C66 H66B 109.9
O7 C66 C67 108.9(3)
H66A C66 H66B 108.3
C67 C66 H66A 109.9
C67 C66 H66B 109.9
N2 C67 C66 114.3(3)
N2 C67 H67A 108.7
N2 C67 H67B 108.7
C66 C67 H67A 108.7
C66 C67 H67B 108.7
H67A C67 H67B 107.6
N1 C68 H68A 108.4
N1 C68 H68B 108.4
N1 C68 C69 115.6(3)
H68A C68 H68B 107.4
C69 C68 H68A 108.4
C69 C68 H68B 108.4
C68 C69 H69A 109.8
C68 C69 H69B 109.8
H69A C69 H69B 108.2
O8 C69 C68 109.4(3)
O8 C69 H69A 109.8
O8 C69 H69B 109.8
C69 O8 K2 118.62(19)
C69 O8 C70 111.9(3)
C70 O8 K2 122.1(2)
O8 C70 H70A 109.9
O8 C70 H70B 109.9
O8 C70 C71 108.9(3)
H70A C70 H70B 108.3
C71 C70 H70A 109.9
C71 C70 H70B 109.9
C70 C71 H71A 109.7
C70 C71 H71B 109.7
H71A C71 H71B 108.2
O9 C71 C70 109.8(3)
O9 C71 H71A 109.7
O9 C71 H71B 109.7
C71 O9 K2 112.15(19)
C72 O9 K2 115.2(2)
C72 O9 C71 111.7(3)
O9 C72 H72A 109.7
O9 C72 H72B 109.7
O9 C72 C73 110.0(3)
H72A C72 H72B 108.2
C73 C72 H72A 109.7
C73 C72 H72B 109.7
N2 C73 C72 114.4(3)
N2 C73 H73A 108.7
N2 C73 H73B 108.7
C72 C73 H73A 108.7
C72 C73 H73B 108.7
H73A C73 H73B 107.6
N1 C74 H74A 108.8
N1 C74 H74B 108.8
N1 C74 C75 114.0(3)
H74A C74 H74B 107.6
C75 C74 H74A 108.8
C75 C74 H74B 108.8
C74 C75 H75A 109.9
C74 C75 H75B 109.9
H75A C75 H75B 108.3
O10 C75 C74 109.1(3)
O10 C75 H75A 109.9
O10 C75 H75B 109.9
C75 O10 K2 116.35(19)
C75 O10 C76 110.8(3)
C76 O10 K2 116.96(19)
O10 C76 H76A 109.9
O10 C76 H76B 109.9
O10 C76 C77 108.9(3)
H76A C76 H76B 108.3
C77 C76 H76A 109.9
C77 C76 H76B 109.9
C76 C77 H77A 109.7
C76 C77 H77B 109.7
H77A C77 H77B 108.2
O11 C77 C76 109.8(3)
O11 C77 H77A 109.7
O11 C77 H77B 109.7
C77 O11 K2 115.8(2)
C78 O11 K2 114.4(2)
C78 O11 C77 111.5(3)
O11 C78 H78A 109.6
O11 C78 H78B 109.6
O11 C78 C79 110.3(3)
H78A C78 H78B 108.1
C79 C78 H78A 109.6
C79 C78 H78B 109.6
N2 C79 C78 114.1(3)
N2 C79 H79A 108.7
N2 C79 H79B 108.7
C78 C79 H79A 108.7
C78 C79 H79B 108.7
H79A C79 H79B 107.6

loop_
_geom_bond_atom_site_label_1
_geom_bond_atom_site_label_2
_geom_bond_distance
Ti1 O1 1.919(2)
Ti1 O2 1.985(2)
Ti1 O3 2.001(2)
Ti1 C1 2.226(3)
Ti1 C44 2.226(3)
Ti1 C45 2.241(4)
Ti1 K1 3.4911(10)
O1 C2 1.360(4)
O2 C30 1.366(4)
O2 K1 2.681(2)
O3 C16 1.364(4)
O3 K1 2.754(2)
C1 C3 1.529(4)
C1 C17 1.516(4)
C1 C31 1.517(4)
C2 C3 1.406(4)
C2 C7 1.411(4)
C3 C4 1.393(4)
C4 H4 0.9300
C4 C5 1.394(4)
C5 C6 1.393(4)
C5 C12 1.542(4)
C6 H6 0.9300
C6 C7 1.398(4)
C7 C8 1.528(4)
C8 C9 1.542(4)
C8 C10 1.542(4)
C8 C11 1.543(4)
C9 H9A 0.9600
C9 H9B 0.9600
C9 H9C 0.9600
C10 H10A 0.9600
C10 H10B 0.9600
C10 H10C 0.9600
C11 H11A 0.9600
C11 H11B 0.9600
C11 H11C 0.9600
C12 C13 1.540(5)
C12 C14 1.538(4)
C12 C15 1.532(5)
C13 H13A 0.9600
C13 H13B 0.9600
C13 H13C 0.9600
C14 H14A 0.9600
C14 H14B 0.9600
C14 H14C 0.9600
C15 H15A 0.9600
C15 H15B 0.9600
C15 H15C 0.9600
C16 C17 1.414(4)
C16 C21 1.420(4)
C16 K1 3.237(3)
C17 C18 1.388(4)
C18 H18 0.9300
C18 C19 1.399(4)
C19 C20 1.391(5)
C19 C26 1.531(5)
C20 H20 0.9300
C20 C21 1.394(5)
C21 C22 1.539(4)
C22 C23 1.539(5)
C22 C24 1.531(5)
C22 C25 1.540(5)
C23 H23A 0.9600
C23 H23B 0.9600
C23 H23C 0.9600
C24 H24A 0.9600
C24 H24B 0.9600
C24 H24C 0.9600
C25 H25A 0.9600
C25 H25B 0.9600
C25 H25C 0.9600
C26 C27 1.533(5)
C26 C28 1.531(5)
C26 C29 1.530(5)
C27 H27A 0.9600
C27 H27B 0.9600
C27 H27C 0.9600
C28 H28A 0.9600
C28 H28B 0.9600
C28 H28C 0.9600
C29 H29A 0.9600
C29 H29B 0.9600
C29 H29C 0.9600
C30 C31 1.414(4)
C30 C35 1.409(4)
C30 K1 3.432(3)
C31 C32 1.393(4)
C32 H32 0.9300
C32 C33 1.389(4)
C33 C34 1.406(5)
C33 C40 1.542(5)
C34 H34 0.9300
C34 C35 1.391(5)
C35 C36 1.541(5)
C36 C37 1.548(5)
C36 C38 1.534(5)
C36 C39 1.543(5)
C37 H37A 0.9600
C37 H37B 0.9600
C37 H37C 0.9600
C38 H38A 0.9600
C38 H38B 0.9600
C38 H38C 0.9600
C39 H39A 0.9600
C39 H39B 0.9600
C39 H39C 0.9600
C40 C41 1.552(6)
C40 C42 1.515(5)
C40 C43 1.520(5)
C41 H41A 0.9600
C41 H41B 0.9600
C41 H41C 0.9600
C42 H42A 0.9600
C42 H42B 0.9600
C42 H42C 0.9600
C43 H43A 0.9600
C43 H43B 0.9600
C43 H43C 0.9600
C44 C45 1.468(5)
C44 C49 1.443(5)
C44 H44 0.93(4)
C45 C46 1.419(5)
C45 H45 0.94(3)
C46 C47 1.360(5)
C46 H46 0.99(4)
C47 C48 1.450(5)
C47 K1 3.233(4)
C47 H47 1.00(4)
C48 C49 1.433(5)
C48 C53 1.395(5)
C48 K1 3.528(4)
C49 C50 1.395(5)
C50 H50 0.9300
C50 C51 1.373(5)
C51 H51 0.9300
C51 C52 1.378(6)
C52 H52 0.9300
C52 C53 1.403(6)
C53 H53 0.9300
K1 O4 2.736(16)
K1 O104 2.714(10)
K1 C154 3.511(8)
K1 O5 2.74(2)
K1 O105 2.66(2)
O4 C54 1.397(13)
O4 C57 1.414(13)
C54 H54A 0.9700
C54 H54B 0.9700
C54 C55 1.405(13)
C55 H55A 0.9700
C55 H55B 0.9700
C55 C56 1.458(14)
C56 H56A 0.9700
C56 H56B 0.9700
C56 C57 1.499(13)
C57 H57A 0.9700
C57 H57B 0.9700
O104 C154 1.375(10)
O104 C157 1.425(9)
C154 H15D 0.9700
C154 H15E 0.9700
C154 C155 1.440(9)
C155 H15F 0.9700
C155 H15G 0.9700
C155 C156 1.448(11)
C156 H15H 0.9700
C156 H15I 0.9700
C156 C157 1.489(9)
C157 H15J 0.9700
C157 H15K 0.9700
O5 C58 1.429(12)
O5 C61 1.456(12)
C58 H58A 0.9700
C58 H58B 0.9700
C58 C59 1.496(13)
C59 H59A 0.9700
C59 H59B 0.9700
C59 C60 1.472(13)
C60 H60A 0.9700
C60 H60B 0.9700
C60 C61 1.501(13)
C61 H61A 0.9700
C61 H61B 0.9700
O105 C158 1.428(11)
O105 C161 1.429(12)
C158 H15L 0.9700
C158 H15M 0.9700
C158 C159 1.496(12)
C159 H15N 0.9700
C159 H15O 0.9700
C159 C160 1.479(11)
C160 H16A 0.9700
C160 H16B 0.9700
C160 C161 1.473(12)
C161 H16C 0.9700
C161 H16D 0.9700
K2 N1 2.959(3)
K2 N2 2.919(3)
K2 O6 2.868(2)
K2 O7 2.794(2)
K2 O8 2.773(2)
K2 O9 2.898(2)
K2 O10 2.888(2)
K2 O11 2.883(2)
N1 C62 1.478(4)
N1 C68 1.462(4)
N1 C74 1.473(4)
N2 C67 1.477(5)
N2 C73 1.471(5)
N2 C79 1.478(5)
C62 H62A 0.9700
C62 H62B 0.9700
C62 C63 1.495(5)
C63 H63A 0.9700
C63 H63B 0.9700
C63 O6 1.414(4)
O6 C64 1.423(4)
C64 H64A 0.9700
C64 H64B 0.9700
C64 C65 1.483(5)
C65 H65A 0.9700
C65 H65B 0.9700
C65 O7 1.432(4)
O7 C66 1.428(4)
C66 H66A 0.9700
C66 H66B 0.9700
C66 C67 1.510(5)
C67 H67A 0.9700
C67 H67B 0.9700
C68 H68A 0.9700
C68 H68B 0.9700
C68 C69 1.515(5)
C69 H69A 0.9700
C69 H69B 0.9700
C69 O8 1.420(4)
O8 C70 1.429(4)
C70 H70A 0.9700
C70 H70B 0.9700
C70 C71 1.484(5)
C71 H71A 0.9700
C71 H71B 0.9700
C71 O9 1.437(4)
O9 C72 1.420(4)
C72 H72A 0.9700
C72 H72B 0.9700
C72 C73 1.505(5)
C73 H73A 0.9700
C73 H73B 0.9700
C74 H74A 0.9700
C74 H74B 0.9700
C74 C75 1.509(5)
C75 H75A 0.9700
C75 H75B 0.9700
C75 O10 1.411(4)
O10 C76 1.426(4)
C76 H76A 0.9700
C76 H76B 0.9700
C76 C77 1.478(5)
C77 H77A 0.9700
C77 H77B 0.9700
C77 O11 1.421(4)
O11 C78 1.416(4)
C78 H78A 0.9700
C78 H78B 0.9700
C78 C79 1.501(5)
C79 H79A 0.9700
C79 H79B 0.9700

loop_
_geom_torsion_atom_site_label_1
_geom_torsion_atom_site_label_2
_geom_torsion_atom_site_label_3
_geom_torsion_atom_site_label_4
_geom_torsion
Ti1 O1 C2 C3 11.1(4)
Ti1 O1 C2 C7 -168.2(2)
Ti1 O2 C30 C31 15.2(4)
Ti1 O2 C30 C35 -162.6(2)
Ti1 O2 C30 K1 109.0(2)
Ti1 O3 C16 C17 -4.2(3)
Ti1 O3 C16 C21 176.4(2)
Ti1 O3 C16 K1 -98.08(16)
Ti1 C1 C3 C2 -8.6(3)
Ti1 C1 C3 C4 168.3(3)
Ti1 C1 C17 C16 -2.5(3)
Ti1 C1 C17 C18 178.2(2)
Ti1 C1 C31 C30 -16.0(3)
Ti1 C1 C31 C32 165.3(3)
Ti1 C44 C45 C46 100.7(3)
Ti1 C44 C49 C48 -65.8(4)
Ti1 C44 C49 C50 112.5(3)
Ti1 C45 C46 C47 74.6(4)
O1 C2 C3 C1 0.1(4)
O1 C2 C3 C4 -177.1(3)
O1 C2 C7 C6 178.5(3)
O1 C2 C7 C8 -0.1(4)
O2 C30 C31 C1 2.7(4)
O2 C30 C31 C32 -178.5(3)
O2 C30 C35 C34 179.1(3)
O2 C30 C35 C36 2.3(5)
O3 C16 C17 C1 4.4(4)
O3 C16 C17 C18 -176.3(3)
O3 C16 C21 C20 178.2(3)
O3 C16 C21 C22 -3.8(5)
C1 C3 C4 C5 -179.7(3)
C1 C17 C18 C19 175.7(3)
C1 C31 C32 C33 178.3(3)
C2 C3 C4 C5 -2.9(5)
C2 C7 C8 C9 58.8(4)
C2 C7 C8 C10 -62.1(4)
C2 C7 C8 C11 178.3(3)
C3 C1 C17 C16 114.4(3)
C3 C1 C17 C18 -65.0(4)
C3 C1 C31 C30 -130.9(3)
C3 C1 C31 C32 50.5(4)
C3 C2 C7 C6 -0.8(4)
C3 C2 C7 C8 -179.4(3)
C3 C4 C5 C6 2.1(5)
C3 C4 C5 C12 179.2(3)
C4 C5 C6 C7 -0.6(5)
C4 C5 C12 C13 -66.0(4)
C4 C5 C12 C14 53.3(4)
C4 C5 C12 C15 173.2(3)
C5 C6 C7 C2 0.0(5)
C5 C6 C7 C8 178.6(3)
C6 C5 C12 C13 110.8(3)
C6 C5 C12 C14 -129.9(3)
C6 C5 C12 C15 -10.0(4)
C6 C7 C8 C9 -119.7(3)
C6 C7 C8 C10 119.3(3)
C6 C7 C8 C11 -0.2(4)
C7 C2 C3 C1 179.4(3)
C7 C2 C3 C4 2.2(5)
C12 C5 C6 C7 -177.5(3)
C16 C17 C18 C19 -3.6(5)
C16 C21 C22 C23 -60.1(4)
C16 C21 C22 C24 60.7(4)
C16 C21 C22 C25 -179.1(3)
C17 C1 C3 C2 -125.9(3)
C17 C1 C3 C4 51.0(4)
C17 C1 C31 C30 98.5(3)
C17 C1 C31 C32 -80.1(4)
C17 C16 C21 C20 -1.3(4)
C17 C16 C21 C22 176.7(3)
C17 C18 C19 C20 1.9(5)
C17 C18 C19 C26 -178.9(3)
C18 C19 C20 C21 0.1(5)
C18 C19 C26 C27 -71.3(4)
C18 C19 C26 C28 47.9(4)
C18 C19 C26 C29 167.6(3)
C19 C20 C21 C16 -0.3(5)
C19 C20 C21 C22 -178.4(3)
C20 C19 C26 C27 107.8(4)
C20 C19 C26 C28 -133.0(3)
C20 C19 C26 C29 -13.4(5)
C20 C21 C22 C23 117.9(3)
C20 C21 C22 C24 -121.3(3)
C20 C21 C22 C25 -1.1(4)
C21 C16 C17 C1 -176.1(3)
C21 C16 C17 C18 3.2(4)
C26 C19 C20 C21 -179.0(3)
C30 C31 C32 C33 -0.3(5)
C30 C35 C36 C37 -55.7(4)
C30 C35 C36 C38 64.4(4)
C30 C35 C36 C39 -175.5(3)
C31 C1 C3 C2 105.2(3)
C31 C1 C3 C4 -77.9(4)
C31 C1 C17 C16 -115.4(3)
C31 C1 C17 C18 65.3(4)
C31 C30 C35 C34 1.4(5)
C31 C30 C35 C36 -175.4(3)
C31 C32 C33 C34 0.7(5)
C31 C32 C33 C40 -179.2(3)
C32 C33 C34 C35 0.0(5)
C32 C33 C40 C41 -121.7(4)
C32 C33 C40 C42 -2.5(5)
C32 C33 C40 C43 118.3(4)
C33 C34 C35 C30 -1.0(5)
C33 C34 C35 C36 175.8(3)
C34 C33 C40 C41 58.3(4)
C34 C33 C40 C42 177.6(3)
C34 C33 C40 C43 -61.6(5)
C34 C35 C36 C37 127.7(3)
C34 C35 C36 C38 -112.3(4)
C34 C35 C36 C39 7.8(5)
C35 C30 C31 C1 -179.5(3)
C35 C30 C31 C32 -0.8(5)
C40 C33 C34 C35 179.9(3)
C44 C45 C46 C47 -1.6(5)
C44 C49 C50 C51 -173.1(3)
C45 C44 C49 C48 17.7(5)
C45 C44 C49 C50 -164.0(3)
C45 C46 C47 C48 9.3(6)
C45 C46 C47 K1 -87.0(4)
C46 C47 C48 C49 -3.3(5)
C46 C47 C48 C53 173.5(4)
C46 C47 C48 K1 -103.2(4)
C47 C48 C49 C44 -10.0(5)
C47 C48 C49 C50 171.6(3)
C47 C48 C53 C52 -174.9(4)
C48 C49 C50 C51 5.3(5)
C49 C44 C45 Ti1 -112.5(3)
C49 C44 C45 C46 -11.8(5)
C49 C48 C53 C52 1.8(5)
C49 C50 C51 C52 -1.6(6)
C50 C51 C52 C53 -2.2(6)
C51 C52 C53 C48 2.0(6)
C53 C48 C49 C44 173.1(3)
C53 C48 C49 C50 -5.3(5)
K1 O2 C30 C31 -93.8(3)
K1 O2 C30 C35 88.5(3)
K1 O3 C16 C17 93.9(3)
K1 O3 C16 C21 -85.6(3)
K1 C16 C17 C1 66.2(3)
K1 C16 C17 C18 -114.5(3)
K1 C16 C21 C20 118.2(3)
K1 C16 C21 C22 -63.8(3)
K1 C30 C31 C1 -48.0(3)
K1 C30 C31 C32 130.7(3)
K1 C30 C35 C34 -130.6(3)
K1 C30 C35 C36 52.7(3)
K1 C47 C48 C49 99.9(3)
K1 C47 C48 C53 -83.3(3)
K1 C48 C49 C44 62.6(3)
K1 C48 C49 C50 -115.8(3)
K1 C48 C53 C52 118.4(3)
K1 O4 C54 C55 177.6(14)
K1 O4 C57 C56 178.9(17)
K1 O104 C154 C155 169.1(8)
K1 O104 C157 C156 -159.6(12)
K1 C154 C155 C156 16(2)
K1 O5 C58 C59 159.6(13)
K1 O5 C61 C60 -138.7(13)
K1 O105 C158 C159 107.1(15)
K1 O105 C161 C160 -131.6(10)
O4 C54 C55 C56 0(2)
C54 O4 C57 C56 -10(3)
C54 C55 C56 C57 -6(3)
C55 C56 C57 O4 10(3)
C57 O4 C54 C55 6(3)
O104 C154 C155 C156 -2.8(15)
C154 O104 C157 C156 23.6(16)
C154 C155 C156 C157 16.7(15)
C155 C156 C157 O104 -25.2(16)
C157 O104 C154 K1 177.8(15)
C157 O104 C154 C155 -13.1(15)
O5 C58 C59 C60 -33(3)
C58 O5 C61 C60 8(3)
C58 C59 C60 C61 37.5(15)
C59 C60 C61 O5 -29(2)
C61 O5 C58 C59 15(3)
O105 C158 C159 C160 26(3)
C158 O105 C161 C160 17(3)
C158 C159 C160 C161 -15.0(16)
C159 C160 C161 O105 -0.7(18)
C161 O105 C158 C159 -28(3)
K2 N1 C62 C63 -47.4(3)
K2 N1 C68 C69 -46.4(3)
K2 N1 C74 C75 -47.3(3)
K2 N2 C67 C66 -45.0(4)
K2 N2 C73 C72 -46.7(4)
K2 N2 C79 C78 -46.7(4)
K2 O6 C64 C65 45.0(3)
K2 O7 C66 C67 -50.0(4)
K2 O8 C70 C71 36.2(3)
K2 O9 C72 C73 -45.2(4)
K2 O10 C76 C77 45.9(3)
K2 O11 C78 C79 -46.9(4)
N1 C62 C63 O6 60.5(4)
N1 C68 C69 O8 62.2(4)
N1 C74 C75 O10 65.4(4)
C62 N1 C68 C69 -166.4(3)
C62 N1 C74 C75 74.0(4)
C62 C63 O6 K2 -42.2(3)
C62 C63 O6 C64 176.8(3)
C63 O6 C64 C65 -172.4(3)
O6 C64 C65 O7 -58.9(4)
C64 C65 O7 K2 45.7(3)
C64 C65 O7 C66 -179.8(3)
C65 O7 C66 C67 173.6(3)
O7 C66 C67 N2 66.4(4)
C67 N2 C73 C72 72.6(4)
C67 N2 C79 C78 -164.4(3)
C68 N1 C62 C63 70.6(4)
C68 N1 C74 C75 -165.2(3)
C68 C69 O8 K2 -42.9(3)
C68 C69 O8 C70 166.4(3)
C69 O8 C70 C71 -174.3(3)
O8 C70 C71 O9 -59.1(4)
C70 C71 O9 K2 54.0(3)
C70 C71 O9 C72 -175.0(3)
C71 O9 C72 C73 -174.6(3)
O9 C72 C73 N2 63.9(4)
C73 N2 C67 C66 -165.7(3)
C73 N2 C79 C78 75.0(4)
C74 N1 C62 C63 -168.1(3)
C74 N1 C68 C69 73.0(4)
C74 C75 O10 K2 -47.1(3)
C74 C75 O10 C76 176.1(3)
C75 O10 C76 C77 -177.6(3)
O10 C76 C77 O11 -62.9(4)
C76 C77 O11 K2 49.8(3)
C76 C77 O11 C78 -177.0(3)
C77 O11 C78 C79 179.2(3)
O11 C78 C79 N2 65.6(4)
C79 N2 C67 C66 73.8(4)
C79 N2 C73 C72 -167.8(3)
